data_7246466
loop_
_publ_author_name
'Magott, Micha&#x142;'
'Wegner, Wojciech'

_publ_section_title
;
 Approaching the free-ion limit in magnetically isotropic gadolinium(III)
 <i>via</i> borohydride ligands.
;
_journal_issue 15
_journal_name_full 'Physical chemistry chemical physics : PCCP'
_journal_page_first 10689
_journal_page_last 10696
_journal_paper_doi 10.1039/d3cp01047c
_journal_volume 25
_journal_year 2023
_chemical_formula_sum 'C16 H52 B4 Gd N'
_chemical_formula_weight 459.07
_chemical_properties_physical Air-sensitive,Moisture-sensitive,Heat-sensitive
_space_group_crystal_system monoclinic
_space_group_IT_number 14
_space_group_name_Hall '-P 2ybc'
_space_group_name_H-M_alt 'P 1 21/c 1'
_atom_sites_solution_hydrogens mixed
_audit_creation_method SHELXL-2018/3
_audit_update_record
;
2022-09-12 deposited with the CCDC.	2023-03-17 downloaded from the CCDC.
;
_cell_angle_alpha 90
_cell_angle_beta 128.2820(10)
_cell_angle_gamma 90
_cell_formula_units_Z 4
_cell_length_a 11.0900(5)
_cell_length_b 19.9970(10)
_cell_length_c 14.7492(7)
_cell_measurement_reflns_used 9900
_cell_measurement_temperature 100(2)
_cell_measurement_theta_max 26.42
_cell_measurement_theta_min 2.55
_cell_volume 2567.5(2)
_computing_cell_refinement 'Bruker SAINT'
_computing_data_collection 'Bruker APEX2'
_computing_data_reduction 'Bruker SAINT'
_computing_molecular_graphics 'Bruker SHELXTL, Mercury'
_computing_publication_material 'Bruker SHELXTL, Mercury'
_computing_structure_refinement 'SHELXL-2018/3 (Sheldrick, 2018)'
_computing_structure_solution 'SHELXT 2018/2 (Sheldrick, 2018)'
_diffrn_ambient_temperature 100(2)
_diffrn_measured_fraction_theta_full 0.999
_diffrn_measured_fraction_theta_max 0.999
_diffrn_measurement_device_type 'Bruker APEX-II CCD'
_diffrn_measurement_method '\f and \w scans'
_diffrn_radiation_type MoK\a
_diffrn_radiation_wavelength 0.71073
_diffrn_reflns_av_R_equivalents 0.0335
_diffrn_reflns_av_unetI/netI 0.0228
_diffrn_reflns_Laue_measured_fraction_full 0.999
_diffrn_reflns_Laue_measured_fraction_max 0.999
_diffrn_reflns_limit_h_max 13
_diffrn_reflns_limit_h_min -13
_diffrn_reflns_limit_k_max 24
_diffrn_reflns_limit_k_min -24
_diffrn_reflns_limit_l_max 18
_diffrn_reflns_limit_l_min -18
_diffrn_reflns_number 31968
_diffrn_reflns_point_group_measured_fraction_full 0.999
_diffrn_reflns_point_group_measured_fraction_max 0.999
_diffrn_reflns_theta_full 25.242
_diffrn_reflns_theta_max 26.019
_diffrn_reflns_theta_min 2.552
_exptl_absorpt_coefficient_mu 2.580
_exptl_absorpt_correction_T_max 0.7454
_exptl_absorpt_correction_T_min 0.6573
_exptl_absorpt_correction_type multi-scan
_exptl_absorpt_process_details SADABS
_exptl_crystal_colour colourless
_exptl_crystal_density_diffrn 1.188
_exptl_crystal_description block
_exptl_crystal_F_000 956
_exptl_crystal_preparation 'Magnetic properties'
_exptl_crystal_size_max 0.120
_exptl_crystal_size_mid 0.100
_exptl_crystal_size_min 0.060
_refine_diff_density_max 1.514
_refine_diff_density_min -2.704
_refine_diff_density_rms 0.106
_refine_ls_extinction_method none
_refine_ls_goodness_of_fit_ref 1.320
_refine_ls_hydrogen_treatment mixed
_refine_ls_matrix_type full
_refine_ls_number_parameters 251
_refine_ls_number_reflns 5054
_refine_ls_number_restraints 16
_refine_ls_restrained_S_all 1.318
_refine_ls_R_factor_all 0.0444
_refine_ls_R_factor_gt 0.0386
_refine_ls_shift/su_max 0.001
_refine_ls_shift/su_mean 0.000
_refine_ls_structure_factor_coef Fsqd
_refine_ls_weighting_details 'w=1/[\s^2^(Fo^2^)+(0.0025P)^2^+7.4275P] where P=(Fo^2^+2Fc^2^)/3'
_refine_ls_weighting_scheme calc
_refine_ls_wR_factor_gt 0.0612
_refine_ls_wR_factor_ref 0.0625
_reflns_Friedel_coverage 0.000
_reflns_number_gt 4600
_reflns_number_total 5054
_reflns_threshold_expression 'I > 2\s(I)'
_cod_data_source_file d3cp01047c2.cif
_cod_data_source_block (TBA)Gd(BH4)4_100K
_cod_depositor_comments 'Adding full bibliography for 7246466.cif.'
_cod_original_sg_symbol_H-M 'P 21/c'
_cod_database_code 7246466
_shelx_shelxl_version_number 2018/3
_shelx_space_group_comment
;
The symmetry employed for this shelxl refinement is uniquely defined
by the following loop, which should always be used as a source of
symmetry information in preference to the above space-group names.
They are only intended as comments.
;
_shelx_estimated_absorpt_t_min 0.747
_shelx_estimated_absorpt_t_max 0.861

loop_
_space_group_symop_operation_xyz
'x, y, z'
'-x, y+1/2, -z+1/2'
'-x, -y, -z'
'x, -y-1/2, z-1/2'

loop_
_atom_site_label
_atom_site_type_symbol
_atom_site_fract_x
_atom_site_fract_y
_atom_site_fract_z
_atom_site_U_iso_or_equiv
_atom_site_adp_type
_atom_site_occupancy
_atom_site_site_symmetry_order
_atom_site_calc_flag
_atom_site_refinement_flags_posn
_atom_site_refinement_flags_adp
_atom_site_refinement_flags_occupancy
_atom_site_disorder_assembly
_atom_site_disorder_group
Gd1 Gd 0.83091(2) 0.68815(2) 0.53896(2) 0.01488(6) Uani 1 1 d . . . . .
N1 N 0.4135(3) 0.62275(15) 0.6501(3) 0.0127(7) Uani 1 1 d . . . . .
C1 C 0.3874(5) 0.8757(2) 0.6037(4) 0.0278(10) Uani 1 1 d . . . . .
H1 H 0.499640 0.879638 0.656412 0.042 Uiso 1 1 calc R U . . .
H11 H 0.342043 0.915513 0.610474 0.042 Uiso 1 1 calc R U . . .
H10 H 0.351268 0.871688 0.524146 0.042 Uiso 1 1 calc R U . . .
B1 B 0.7092(6) 0.5790(2) 0.5304(4) 0.0218(10) Uani 1 1 d D . . . .
H1B H 0.735(5) 0.6150(19) 0.600(3) 0.033 Uiso 1 1 d D U . . .
H2B H 0.823(3) 0.572(2) 0.546(4) 0.033 Uiso 1 1 d D U . . .
H3B H 0.653(5) 0.5303(14) 0.528(4) 0.033 Uiso 1 1 d D U . . .
H4B H 0.633(4) 0.610(2) 0.447(3) 0.033 Uiso 1 1 d D U . . .
C2 C 0.3401(5) 0.8143(2) 0.6346(4) 0.0233(8) Uani 1 1 d . . . . .
H9 H 0.226669 0.810970 0.582129 0.028 Uiso 1 1 calc R U . . .
H12 H 0.375103 0.818910 0.714422 0.028 Uiso 1 1 calc R U . . .
B2 B 0.6470(6) 0.7812(3) 0.4959(4) 0.0250(11) Uani 1 1 d D . . . .
H5B H 0.687(5) 0.747(2) 0.573(3) 0.038 Uiso 1 1 d D U . . .
H6B H 0.597(5) 0.747(2) 0.418(3) 0.038 Uiso 1 1 d D U . . .
H7B H 0.760(3) 0.800(2) 0.518(4) 0.038 Uiso 1 1 d D U . . .
H8B H 0.565(4) 0.8235(17) 0.476(4) 0.038 Uiso 1 1 d D U . . .
C3 C 0.4074(5) 0.75015(19) 0.6257(3) 0.0165(8) Uani 1 1 d . . . . .
H13 H 0.376877 0.746211 0.547020 0.020 Uiso 1 1 calc R U . . .
H8 H 0.520903 0.751836 0.681472 0.020 Uiso 1 1 calc R U . . .
B3 B 0.8697(6) 0.6852(3) 0.3870(5) 0.0320(11) Uani 1 1 d D . . . .
H9B H 0.902(6) 0.7339(16) 0.438(4) 0.048 Uiso 1 1 d D U . . .
H10B H 0.746(3) 0.677(3) 0.355(4) 0.048 Uiso 1 1 d D U . . .
H11B H 0.942(5) 0.647(2) 0.459(3) 0.048 Uiso 1 1 d D U . . .
H12B H 0.887(5) 0.683(3) 0.319(3) 0.048 Uiso 1 1 d D U . . .
C4 C 0.3495(4) 0.69001(19) 0.6510(3) 0.0158(7) Uani 1 1 d . . . . .
H15 H 0.236113 0.688568 0.593252 0.019 Uiso 1 1 calc R U . . .
H14 H 0.375162 0.696264 0.727844 0.019 Uiso 1 1 calc R U . . .
B4 B 1.0876(6) 0.7011(2) 0.7359(4) 0.0250(11) Uani 1 1 d D . . . .
H13B H 0.986(4) 0.711(2) 0.736(4) 0.037 Uiso 1 1 d D U . . .
H14B H 1.067(5) 0.6492(14) 0.694(4) 0.037 Uiso 1 1 d D U . . .
H15B H 1.070(5) 0.7379(19) 0.668(3) 0.037 Uiso 1 1 d D U . . .
H16B H 1.208(3) 0.706(2) 0.822(2) 0.037 Uiso 1 1 d D U . . .
C5 C 0.4006(4) 0.61510(19) 0.5421(3) 0.0141(8) Uani 1 1 d . . . . .
H7 H 0.448764 0.572152 0.547094 0.017 Uiso 1 1 calc R U . . .
H6 H 0.460590 0.651341 0.541156 0.017 Uiso 1 1 calc R U . . .
C6 C 0.2388(4) 0.6167(2) 0.4284(3) 0.0178(8) Uani 1 1 d . . . . .
H34 H 0.183797 0.656687 0.425337 0.021 Uiso 1 1 calc R U . . .
H35 H 0.181559 0.576455 0.421563 0.021 Uiso 1 1 calc R U . . .
C7 C 0.2480(5) 0.6185(2) 0.3290(3) 0.0196(8) Uani 1 1 d . . . . .
H4 H 0.287571 0.662647 0.327911 0.024 Uiso 1 1 calc R U . . .
H5 H 0.320874 0.583888 0.341838 0.024 Uiso 1 1 calc R U . . .
C8 C 0.0913(5) 0.6065(2) 0.2129(3) 0.0246(9) Uani 1 1 d . . . . .
H36 H 0.057339 0.560803 0.210525 0.037 Uiso 1 1 calc R U . . .
H2 H 0.099023 0.612365 0.150693 0.037 Uiso 1 1 calc R U . . .
H3 H 0.016918 0.638438 0.202862 0.037 Uiso 1 1 calc R U . . .
C9 C 0.5830(4) 0.61921(19) 0.7544(3) 0.0141(8) Uani 1 1 d . . . . .
H24 H 0.638752 0.653971 0.745748 0.017 Uiso 1 1 calc R U . . .
H16 H 0.593194 0.630272 0.824310 0.017 Uiso 1 1 calc R U . . .
C10 C 0.6608(4) 0.55221(18) 0.7738(3) 0.0164(8) Uani 1 1 d . . . . .
H23 H 0.663013 0.542814 0.708932 0.020 Uiso 1 1 calc R U . . .
H22 H 0.601759 0.516182 0.776352 0.020 Uiso 1 1 calc R U . . .
C11 C 0.8250(4) 0.5534(2) 0.8874(3) 0.0208(9) Uani 1 1 d . . . . .
H21 H 0.822755 0.570388 0.949370 0.025 Uiso 1 1 calc R U . . .
H20 H 0.864880 0.507033 0.907749 0.025 Uiso 1 1 calc R U . . .
C12 C 0.9346(5) 0.5963(2) 0.8832(4) 0.0260(10) Uani 1 1 d . . . . .
H18 H 0.934283 0.581064 0.819854 0.039 Uiso 1 1 calc R U . . .
H17 H 1.038591 0.592290 0.956483 0.039 Uiso 1 1 calc R U . . .
H19 H 0.901578 0.643069 0.870446 0.039 Uiso 1 1 calc R U . . .
C13 C 0.3229(4) 0.56692(19) 0.6527(3) 0.0163(8) Uani 1 1 d . . . . .
H33 H 0.348309 0.524516 0.633362 0.020 Uiso 1 1 calc R U . . .
H32 H 0.212240 0.575597 0.591020 0.020 Uiso 1 1 calc R U . . .
C14 C 0.3477(4) 0.5568(2) 0.7655(3) 0.0169(8) Uani 1 1 d . . . . .
H31 H 0.456323 0.544874 0.827831 0.020 Uiso 1 1 calc R U . . .
H30 H 0.324556 0.598748 0.787638 0.020 Uiso 1 1 calc R U . . .
C15 C 0.2432(5) 0.5012(2) 0.7504(4) 0.0224(9) Uani 1 1 d . . . . .
H25 H 0.259278 0.460914 0.719967 0.027 Uiso 1 1 calc R U . . .
H26 H 0.134896 0.515283 0.692736 0.027 Uiso 1 1 calc R U . . .
C16 C 0.2718(6) 0.4832(3) 0.8625(4) 0.0348(11) Uani 1 1 d . . . . .
H27 H 0.380010 0.471179 0.921118 0.052 Uiso 1 1 calc R U . . .
H29 H 0.206799 0.445157 0.849172 0.052 Uiso 1 1 calc R U . . .
H28 H 0.246849 0.521630 0.889372 0.052 Uiso 1 1 calc R U . . .

loop_
_atom_site_aniso_label
_atom_site_aniso_U_11
_atom_site_aniso_U_22
_atom_site_aniso_U_33
_atom_site_aniso_U_23
_atom_site_aniso_U_13
_atom_site_aniso_U_12
Gd1 0.01259(9) 0.01424(9) 0.01677(9) 0.00124(9) 0.00859(7) 0.00005(9)
N1 0.0118(16) 0.0122(16) 0.0144(16) -0.0016(13) 0.0082(14) -0.0002(12)
C1 0.026(2) 0.013(2) 0.036(3) -0.0007(19) 0.015(2) 0.0002(17)
B1 0.021(2) 0.019(2) 0.028(3) -0.003(2) 0.016(2) -0.0031(19)
C2 0.028(2) 0.0160(19) 0.031(2) 0.0017(19) 0.0206(19) 0.0053(19)
B2 0.026(3) 0.024(2) 0.021(2) 0.001(2) 0.013(2) 0.004(2)
C3 0.017(2) 0.0140(19) 0.0166(19) 0.0000(16) 0.0094(17) 0.0012(16)
B3 0.030(3) 0.041(3) 0.030(3) 0.003(3) 0.021(2) 0.000(3)
C4 0.0153(18) 0.0135(17) 0.0185(18) -0.0005(17) 0.0105(16) 0.0031(16)
B4 0.021(2) 0.019(3) 0.028(3) -0.002(2) 0.012(2) 0.0001(19)
C5 0.0145(19) 0.0138(18) 0.0153(19) -0.0011(15) 0.0099(16) -0.0003(15)
C6 0.017(2) 0.017(2) 0.017(2) -0.0009(16) 0.0090(17) 0.0017(16)
C7 0.019(2) 0.021(2) 0.017(2) -0.0001(17) 0.0098(18) -0.0004(17)
C8 0.026(2) 0.027(2) 0.016(2) -0.0009(18) 0.0106(19) -0.0038(18)
C9 0.0095(18) 0.0152(19) 0.0124(18) -0.0001(15) 0.0042(16) 0.0003(14)
C10 0.0148(19) 0.0119(19) 0.019(2) 0.0051(15) 0.0086(17) 0.0026(15)
C11 0.018(2) 0.021(2) 0.018(2) 0.0039(17) 0.0089(17) 0.0046(17)
C12 0.015(2) 0.028(2) 0.022(2) 0.0042(18) 0.0053(18) 0.0019(18)
C13 0.0143(18) 0.0128(18) 0.0197(19) -0.0029(16) 0.0096(16) -0.0020(15)
C14 0.0157(19) 0.0174(19) 0.0184(19) 0.0018(16) 0.0110(17) -0.0010(16)
C15 0.022(2) 0.020(2) 0.027(2) -0.0001(18) 0.0161(19) -0.0027(17)
C16 0.040(3) 0.037(3) 0.036(3) 0.002(2) 0.028(2) -0.011(2)

loop_
_atom_type_symbol
_atom_type_description
_atom_type_scat_dispersion_real
_atom_type_scat_dispersion_imag
_atom_type_scat_source
C C 0.0033 0.0016 'International Tables Vol C Tables 4.2.6.8 and 6.1.1.4'
H H 0.0000 0.0000 'International Tables Vol C Tables 4.2.6.8 and 6.1.1.4'
N N 0.0061 0.0033 'International Tables Vol C Tables 4.2.6.8 and 6.1.1.4'
Gd Gd -0.1653 3.9035 'International Tables Vol C Tables 4.2.6.8 and 6.1.1.4'
B B 0.0013 0.0007 'International Tables Vol C Tables 4.2.6.8 and 6.1.1.4'

loop_
_geom_angle_atom_site_label_1
_geom_angle_atom_site_label_2
_geom_angle_atom_site_label_3
_geom_angle
_geom_angle_site_symmetry_1
_geom_angle_site_symmetry_3
_geom_angle_publ_flag
B4 Gd1 B1 109.43(16) . . ?
B4 Gd1 B3 109.39(17) . . ?
B1 Gd1 B3 108.32(18) . . ?
B4 Gd1 B2 111.87(16) . . ?
B1 Gd1 B2 107.43(17) . . ?
B3 Gd1 B2 110.31(18) . . ?
B4 Gd1 H1B 94.6(10) . . ?
B1 Gd1 H1B 26.7(5) . . ?
B3 Gd1 H1B 135.0(5) . . ?
B2 Gd1 H1B 93.9(10) . . ?
B4 Gd1 H2B 95.6(10) . . ?
B1 Gd1 H2B 26.7(5) . . ?
B3 Gd1 H2B 92.8(9) . . ?
B2 Gd1 H2B 134.1(5) . . ?
H1B Gd1 H2B 46.2(10) . . ?
B4 Gd1 H4B 136.4(5) . . ?
B1 Gd1 H4B 27.0(5) . . ?
B3 Gd1 H4B 94.9(10) . . ?
B2 Gd1 H4B 91.4(9) . . ?
H1B Gd1 H4B 45.7(10) . . ?
H2B Gd1 H4B 46.1(10) . . ?
B4 Gd1 H5B 97.9(10) . . ?
B1 Gd1 H5B 92.0(10) . . ?
B3 Gd1 H5B 137.2(5) . . ?
B2 Gd1 H5B 27.0(5) . . ?
H1B Gd1 H5B 71.7(12) . . ?
H2B Gd1 H5B 117.2(11) . . ?
H4B Gd1 H5B 86.6(16) . . ?
B4 Gd1 H6B 138.5(5) . . ?
B1 Gd1 H6B 95.1(10) . . ?
B3 Gd1 H6B 93.0(9) . . ?
B2 Gd1 H6B 26.8(5) . . ?
H1B Gd1 H6B 93.0(16) . . ?
H2B Gd1 H6B 118.4(12) . . ?
H4B Gd1 H6B 72.2(11) . . ?
H5B Gd1 H6B 46.8(10) . . ?
B4 Gd1 H7B 95.8(9) . . ?
B1 Gd1 H7B 134.1(5) . . ?
B3 Gd1 H7B 97.8(10) . . ?
B2 Gd1 H7B 26.7(5) . . ?
H1B Gd1 H7B 117.5(11) . . ?
H2B Gd1 H7B 160.8(7) . . ?
H4B Gd1 H7B 116.6(10) . . ?
H5B Gd1 H7B 45.8(10) . . ?
H6B Gd1 H7B 45.4(10) . . ?
B4 Gd1 H9B 96.4(12) . . ?
B1 Gd1 H9B 135.2(5) . . ?
B3 Gd1 H9B 26.9(5) . . ?
B2 Gd1 H9B 95.3(11) . . ?
H1B Gd1 H9B 161.9(7) . . ?
H2B Gd1 H9B 118.2(11) . . ?
H4B Gd1 H9B 118.5(12) . . ?
H5B Gd1 H9B 120.7(12) . . ?
H6B Gd1 H9B 88.2(17) . . ?
H7B Gd1 H9B 75.7(12) . . ?
B4 Gd1 H10B 136.4(5) . . ?
B1 Gd1 H10B 92.6(11) . . ?
B3 Gd1 H10B 27.0(5) . . ?
B2 Gd1 H10B 95.6(11) . . ?
H1B Gd1 H10B 117.4(12) . . ?
H2B Gd1 H10B 87.7(17) . . ?
H4B Gd1 H10B 72.4(12) . . ?
H5B Gd1 H10B 119.0(12) . . ?
H6B Gd1 H10B 72.2(12) . . ?
H7B Gd1 H10B 94.5(17) . . ?
H9B Gd1 H10B 46.1(12) . . ?
B4 Gd1 H11B 92.5(10) . . ?
B1 Gd1 H11B 95.7(11) . . ?
B3 Gd1 H11B 27.0(5) . . ?
B2 Gd1 H11B 137.3(5) . . ?
H1B Gd1 H11B 119.4(12) . . ?
H2B Gd1 H11B 73.3(12) . . ?
H4B Gd1 H11B 94.0(17) . . ?
H5B Gd1 H11B 164.2(7) . . ?
H6B Gd1 H11B 118.5(10) . . ?
H7B Gd1 H11B 121.4(12) . . ?
H9B Gd1 H11B 45.8(11) . . ?
H10B Gd1 H11B 46.9(11) . . ?
B4 Gd1 H13B 26.9(5) . . ?
B1 Gd1 H13B 101.0(11) . . ?
B3 Gd1 H13B 135.2(6) . . ?
B2 Gd1 H13B 91.6(8) . . ?
H1B Gd1 H13B 78.4(12) . . ?
H2B Gd1 H13B 99.1(16) . . ?
H4B Gd1 H13B 124.1(12) . . ?
H5B Gd1 H13B 72.6(11) . . ?
H6B Gd1 H13B 117.7(9) . . ?
H7B Gd1 H13B 84.5(15) . . ?
H9B Gd1 H13B 116.8(13) . . ?
H10B Gd1 H13B 162.0(9) . . ?
H11B Gd1 H13B 119.1(11) . . ?
B4 Gd1 H14B 27.1(5) . . ?
B1 Gd1 H14B 90.0(9) . . ?
B3 Gd1 H14B 99.3(11) . . ?
B2 Gd1 H14B 137.8(6) . . ?
H1B Gd1 H14B 84.9(16) . . ?
H2B Gd1 H14B 70.7(11) . . ?
H4B Gd1 H14B 115.7(10) . . ?
H5B Gd1 H14B 118.5(12) . . ?
H6B Gd1 H14B 164.5(9) . . ?
H7B Gd1 H14B 122.7(10) . . ?
H9B Gd1 H14B 98.5(18) . . ?
H10B Gd1 H14B 122.3(13) . . ?
H11B Gd1 H14B 75.4(12) . . ?
H13B Gd1 H14B 46.8(10) . . ?
B4 Gd1 H15B 27.2(5) . . ?
B1 Gd1 H15B 135.5(6) . . ?
B3 Gd1 H15B 90.2(9) . . ?
B2 Gd1 H15B 102.9(11) . . ?
H1B Gd1 H15B 121.4(11) . . ?
H2B Gd1 H15B 116.5(12) . . ?
H4B Gd1 H15B 162.1(9) . . ?
H5B Gd1 H15B 101.3(17) . . ?
H6B Gd1 H15B 124.7(12) . . ?
H7B Gd1 H15B 79.5(12) . . ?
H9B Gd1 H15B 71.4(12) . . ?
H10B Gd1 H15B 116.1(10) . . ?
H11B Gd1 H15B 82.8(17) . . ?
H13B Gd1 H15B 46.0(11) . . ?
H14B Gd1 H15B 46.4(10) . . ?
C5 N1 C13 108.6(3) . . ?
C5 N1 C9 108.1(3) . . ?
C13 N1 C9 111.2(3) . . ?
C5 N1 C4 110.9(3) . . ?
C13 N1 C4 109.2(3) . . ?
C9 N1 C4 108.8(3) . . ?
C2 C1 H1 109.5 . . ?
C2 C1 H11 109.5 . . ?
H1 C1 H11 109.5 . . ?
C2 C1 H10 109.5 . . ?
H1 C1 H10 109.5 . . ?
H11 C1 H10 109.5 . . ?
Gd1 B1 H1B 65(2) . . ?
Gd1 B1 H2B 67(2) . . ?
H1B B1 H2B 106(3) . . ?
Gd1 B1 H3B 178(2) . . ?
H1B B1 H3B 113(3) . . ?
H2B B1 H3B 114(3) . . ?
Gd1 B1 H4B 67(2) . . ?
H1B B1 H4B 104(3) . . ?
H2B B1 H4B 106(3) . . ?
H3B B1 H4B 113(3) . . ?
C1 C2 C3 112.1(3) . . ?
C1 C2 H9 109.2 . . ?
C3 C2 H9 109.2 . . ?
C1 C2 H12 109.2 . . ?
C3 C2 H12 109.2 . . ?
H9 C2 H12 107.9 . . ?
Gd1 B2 H5B 64(2) . . ?
Gd1 B2 H6B 68(2) . . ?
H5B B2 H6B 107(3) . . ?
Gd1 B2 H7B 66(2) . . ?
H5B B2 H7B 103(3) . . ?
H6B B2 H7B 104(3) . . ?
Gd1 B2 H8B 179(2) . . ?
H5B B2 H8B 117(3) . . ?
H6B B2 H8B 112(3) . . ?
H7B B2 H8B 113(3) . . ?
C4 C3 C2 109.9(3) . . ?
C4 C3 H13 109.7 . . ?
C2 C3 H13 109.7 . . ?
C4 C3 H8 109.7 . . ?
C2 C3 H8 109.7 . . ?
H13 C3 H8 108.2 . . ?
Gd1 B3 H9B 63(3) . . ?
Gd1 B3 H10B 63(2) . . ?
H9B B3 H10B 101(4) . . ?
Gd1 B3 H11B 66(3) . . ?
H9B B3 H11B 102(3) . . ?
H10B B3 H11B 105(4) . . ?
Gd1 B3 H12B 179(3) . . ?
H9B B3 H12B 118(4) . . ?
H10B B3 H12B 116(3) . . ?
H11B B3 H12B 113(4) . . ?
C3 C4 N1 115.2(3) . . ?
C3 C4 H15 108.5 . . ?
N1 C4 H15 108.5 . . ?
C3 C4 H14 108.5 . . ?
N1 C4 H14 108.5 . . ?
H15 C4 H14 107.5 . . ?
Gd1 B4 H13B 67(2) . . ?
Gd1 B4 H14B 66(2) . . ?
H13B B4 H14B 106(3) . . ?
Gd1 B4 H15B 67(2) . . ?
H13B B4 H15B 104(3) . . ?
H14B B4 H15B 104(3) . . ?
Gd1 B4 H16B 176(2) . . ?
H13B B4 H16B 117(3) . . ?
H14B B4 H16B 112(3) . . ?
H15B B4 H16B 112(3) . . ?
N1 C5 C6 115.9(3) . . ?
N1 C5 H7 108.3 . . ?
C6 C5 H7 108.3 . . ?
N1 C5 H6 108.3 . . ?
C6 C5 H6 108.3 . . ?
H7 C5 H6 107.4 . . ?
C5 C6 C7 108.9(3) . . ?
C5 C6 H34 109.9 . . ?
C7 C6 H34 109.9 . . ?
C5 C6 H35 109.9 . . ?
C7 C6 H35 109.9 . . ?
H34 C6 H35 108.3 . . ?
C8 C7 C6 111.5(3) . . ?
C8 C7 H4 109.3 . . ?
C6 C7 H4 109.3 . . ?
C8 C7 H5 109.3 . . ?
C6 C7 H5 109.3 . . ?
H4 C7 H5 108.0 . . ?
C7 C8 H36 109.5 . . ?
C7 C8 H2 109.5 . . ?
H36 C8 H2 109.5 . . ?
C7 C8 H3 109.5 . . ?
H36 C8 H3 109.5 . . ?
H2 C8 H3 109.5 . . ?
C10 C9 N1 115.6(3) . . ?
C10 C9 H24 108.4 . . ?
N1 C9 H24 108.4 . . ?
C10 C9 H16 108.4 . . ?
N1 C9 H16 108.4 . . ?
H24 C9 H16 107.4 . . ?
C9 C10 C11 110.1(3) . . ?
C9 C10 H23 109.6 . . ?
C11 C10 H23 109.6 . . ?
C9 C10 H22 109.6 . . ?
C11 C10 H22 109.6 . . ?
H23 C10 H22 108.2 . . ?
C12 C11 C10 113.8(3) . . ?
C12 C11 H21 108.8 . . ?
C10 C11 H21 108.8 . . ?
C12 C11 H20 108.8 . . ?
C10 C11 H20 108.8 . . ?
H21 C11 H20 107.7 . . ?
C11 C12 H18 109.5 . . ?
C11 C12 H17 109.5 . . ?
H18 C12 H17 109.5 . . ?
C11 C12 H19 109.5 . . ?
H18 C12 H19 109.5 . . ?
H17 C12 H19 109.5 . . ?
N1 C13 C14 116.8(3) . . ?
N1 C13 H33 108.1 . . ?
C14 C13 H33 108.1 . . ?
N1 C13 H32 108.1 . . ?
C14 C13 H32 108.1 . . ?
H33 C13 H32 107.3 . . ?
C15 C14 C13 109.4(3) . . ?
C15 C14 H31 109.8 . . ?
C13 C14 H31 109.8 . . ?
C15 C14 H30 109.8 . . ?
C13 C14 H30 109.8 . . ?
H31 C14 H30 108.2 . . ?
C14 C15 C16 112.8(3) . . ?
C14 C15 H25 109.0 . . ?
C16 C15 H25 109.0 . . ?
C14 C15 H26 109.0 . . ?
C16 C15 H26 109.0 . . ?
H25 C15 H26 107.8 . . ?
C15 C16 H27 109.5 . . ?
C15 C16 H29 109.5 . . ?
H27 C16 H29 109.5 . . ?
C15 C16 H28 109.5 . . ?
H27 C16 H28 109.5 . . ?
H29 C16 H28 109.5 . . ?

loop_
_geom_bond_atom_site_label_1
_geom_bond_atom_site_label_2
_geom_bond_distance
_geom_bond_site_symmetry_2
_geom_bond_publ_flag
Gd1 B4 2.522(5) . ?
Gd1 B1 2.529(5) . ?
Gd1 B3 2.532(5) . ?
Gd1 B2 2.533(5) . ?
Gd1 H1B 2.30(5) . ?
Gd1 H2B 2.33(4) . ?
Gd1 H4B 2.33(4) . ?
Gd1 H5B 2.28(5) . ?
Gd1 H6B 2.36(5) . ?
Gd1 H7B 2.32(5) . ?
Gd1 H9B 2.26(5) . ?
Gd1 H10B 2.26(5) . ?
Gd1 H11B 2.32(5) . ?
Gd1 H13B 2.32(5) . ?
Gd1 H14B 2.30(5) . ?
Gd1 H15B 2.32(5) . ?
N1 C5 1.515(5) . ?
N1 C13 1.519(5) . ?
N1 C9 1.524(5) . ?
N1 C4 1.525(5) . ?
C1 C2 1.512(6) . ?
C1 H1 0.9800 . ?
C1 H11 0.9800 . ?
C1 H10 0.9800 . ?
B1 H1B 1.138(19) . ?
B1 H2B 1.140(19) . ?
B1 H3B 1.143(19) . ?
B1 H4B 1.150(19) . ?
C2 C3 1.529(5) . ?
C2 H9 0.9900 . ?
C2 H12 0.9900 . ?
B2 H5B 1.150(19) . ?
B2 H6B 1.146(19) . ?
B2 H7B 1.141(19) . ?
B2 H8B 1.141(19) . ?
C3 C4 1.515(5) . ?
C3 H13 0.9900 . ?
C3 H8 0.9900 . ?
B3 H9B 1.146(19) . ?
B3 H10B 1.151(19) . ?
B3 H11B 1.151(19) . ?
B3 H12B 1.138(19) . ?
C4 H15 0.9900 . ?
C4 H14 0.9900 . ?
B4 H13B 1.142(19) . ?
B4 H14B 1.152(19) . ?
B4 H15B 1.154(19) . ?
B4 H16B 1.144(19) . ?
C5 C6 1.518(5) . ?
C5 H7 0.9900 . ?
C5 H6 0.9900 . ?
C6 C7 1.532(5) . ?
C6 H34 0.9900 . ?
C6 H35 0.9900 . ?
C7 C8 1.524(5) . ?
C7 H4 0.9900 . ?
C7 H5 0.9900 . ?
C8 H36 0.9800 . ?
C8 H2 0.9800 . ?
C8 H3 0.9800 . ?
C9 C10 1.522(5) . ?
C9 H24 0.9900 . ?
C9 H16 0.9900 . ?
C10 C11 1.531(5) . ?
C10 H23 0.9900 . ?
C10 H22 0.9900 . ?
C11 C12 1.520(6) . ?
C11 H21 0.9900 . ?
C11 H20 0.9900 . ?
C12 H18 0.9800 . ?
C12 H17 0.9800 . ?
C12 H19 0.9800 . ?
C13 C14 1.522(5) . ?
C13 H33 0.9900 . ?
C13 H32 0.9900 . ?
C14 C15 1.520(5) . ?
C14 H31 0.9900 . ?
C14 H30 0.9900 . ?
C15 C16 1.521(6) . ?
C15 H25 0.9900 . ?
C15 H26 0.9900 . ?
C16 H27 0.9800 . ?
C16 H29 0.9800 . ?
C16 H28 0.9800 . ?

loop_
_geom_torsion_atom_site_label_1
_geom_torsion_atom_site_label_2
_geom_torsion_atom_site_label_3
_geom_torsion_atom_site_label_4
_geom_torsion
_geom_torsion_site_symmetry_1
_geom_torsion_site_symmetry_2
_geom_torsion_site_symmetry_3
_geom_torsion_site_symmetry_4
_geom_torsion_publ_flag
C1 C2 C3 C4 -176.9(3) . . . . ?
C2 C3 C4 N1 -177.5(3) . . . . ?
C5 N1 C4 C3 -49.1(4) . . . . ?
C13 N1 C4 C3 -168.8(3) . . . . ?
C9 N1 C4 C3 69.7(4) . . . . ?
C13 N1 C5 C6 58.6(4) . . . . ?
C9 N1 C5 C6 179.4(3) . . . . ?
C4 N1 C5 C6 -61.4(4) . . . . ?
N1 C5 C6 C7 171.9(3) . . . . ?
C5 C6 C7 C8 168.9(3) . . . . ?
C5 N1 C9 C10 -65.7(4) . . . . ?
C13 N1 C9 C10 53.5(4) . . . . ?
C4 N1 C9 C10 173.7(3) . . . . ?
N1 C9 C10 C11 -174.3(3) . . . . ?
C9 C10 C11 C12 -71.8(4) . . . . ?
C5 N1 C13 C14 167.7(3) . . . . ?
C9 N1 C13 C14 48.8(4) . . . . ?
C4 N1 C13 C14 -71.2(4) . . . . ?
N1 C13 C14 C15 177.6(3) . . . . ?
C13 C14 C15 C16 174.5(4) . . . . ?
